data_1502214
loop_
_publ_author_name
'Shing, Tony K. M.'
'So, King H.'

_publ_section_title
;
 Facile and enantiospecific syntheses of (6S,7R)-6-chloro-7-benzyloxy-,
 (7S)-halo-, and (7S)-hydroxy-cocaine and natural (-)-cocaine from
 D-(-)-ribose.
;
_journal_issue 11
_journal_name_full 'Organic letters'
_journal_page_first 2916
_journal_page_last 2919
_journal_paper_doi 10.1021/ol2009686
_journal_volume 13
_journal_year 2011
_chemical_formula_sum 'C21 H27 N O7'
_chemical_formula_weight 405.44
_chemical_name_systematic
;

 ?

;
_space_group_IT_number 4
_symmetry_cell_setting monoclinic
_symmetry_space_group_name_Hall 'P 2yb'
_symmetry_space_group_name_H-M 'P 1 21 1'
_atom_sites_solution_hydrogens geom
_atom_sites_solution_primary direct
_atom_sites_solution_secondary difmap
_audit_creation_method SHELXL-97
_cell_angle_alpha 90.00
_cell_angle_beta 103.938(2)
_cell_angle_gamma 90.00
_cell_formula_units_Z 2
_cell_length_a 8.7187(2)
_cell_length_b 10.0275(2)
_cell_length_c 12.7718(3)
_cell_measurement_reflns_used 2455
_cell_measurement_temperature 296(2)
_cell_measurement_theta_max 65.85
_cell_measurement_theta_min 3.57
_cell_volume 1083.72(4)
_computing_cell_refinement 'Bruker SMART'
_computing_data_collection 'Bruker SMART'
_computing_data_reduction 'Bruker SAINT'
_computing_molecular_graphics 'Bruker SHELXTL'
_computing_publication_material 'Bruker SHELXTL'
_computing_structure_refinement 'SHELXL-97 (Sheldrick, 1997)'
_computing_structure_solution 'SHELXS-97 (Sheldrick, 1990)'
_diffrn_ambient_temperature 296(2)
_diffrn_measured_fraction_theta_full 0.914
_diffrn_measured_fraction_theta_max 0.914
_diffrn_measurement_device_type 'CCD area detector'
_diffrn_measurement_method 'phi and omega scans'
_diffrn_radiation_monochromator graphite
_diffrn_radiation_source 'fine-focus sealed tube'
_diffrn_radiation_type CuK\a
_diffrn_radiation_wavelength 1.54178
_diffrn_reflns_av_R_equivalents 0.0291
_diffrn_reflns_av_sigmaI/netI 0.0267
_diffrn_reflns_limit_h_max 9
_diffrn_reflns_limit_h_min -10
_diffrn_reflns_limit_k_max 11
_diffrn_reflns_limit_k_min -7
_diffrn_reflns_limit_l_max 14
_diffrn_reflns_limit_l_min -15
_diffrn_reflns_number 3660
_diffrn_reflns_theta_full 67.31
_diffrn_reflns_theta_max 67.31
_diffrn_reflns_theta_min 3.57
_exptl_absorpt_coefficient_mu 0.776
_exptl_absorpt_correction_T_max 1.0000
_exptl_absorpt_correction_T_min 0.162000
_exptl_absorpt_correction_type multi-scan
_exptl_crystal_colour colourless
_exptl_crystal_density_diffrn 1.242
_exptl_crystal_density_meas 0
_exptl_crystal_density_method 'not measured'
_exptl_crystal_description block
_exptl_crystal_F_000 432
_exptl_crystal_size_max 0.40
_exptl_crystal_size_mid 0.20
_exptl_crystal_size_min 0.20
_refine_diff_density_max 0.193
_refine_diff_density_min -0.192
_refine_diff_density_rms 0.039
_refine_ls_abs_structure_details 'Flack H D (1983), Acta Cryst. A39, 876-881'
_refine_ls_abs_structure_Flack -0.3(4)
_refine_ls_extinction_coef 0.0084(16)
_refine_ls_extinction_expression Fc^*^=kFc[1+0.001xFc^2^\l^3^/sin(2\q)]^-1/4^
_refine_ls_extinction_method SHELXL
_refine_ls_goodness_of_fit_ref 1.063
_refine_ls_hydrogen_treatment riding
_refine_ls_matrix_type full
_refine_ls_number_parameters 263
_refine_ls_number_reflns 2326
_refine_ls_number_restraints 1
_refine_ls_restrained_S_all 1.063
_refine_ls_R_factor_all 0.0561
_refine_ls_R_factor_gt 0.0473
_refine_ls_shift/su_max 0.001
_refine_ls_shift/su_mean 0.000
_refine_ls_structure_factor_coef Fsqd
_refine_ls_weighting_details 'calc w=1/[\s^2^(Fo^2^)+(0.0987P)^2^+0.2406P] where P=(Fo^2^+2Fc^2^)/3'
_refine_ls_weighting_scheme calc
_refine_ls_wR_factor_gt 0.1449
_refine_ls_wR_factor_ref 0.1600
_reflns_number_gt 2054
_reflns_number_total 2326
_reflns_threshold_expression >2sigma(I)
_cod_data_source_file ol2009686_si_005.cif
_cod_data_source_block skh78(cu)
_cod_depositor_comments
;
The following automatic conversions were performed:

'_symmetry_cell_setting' value 'Monoclinic' changed to 'monoclinic'
according to /home/saulius/struct/CIF-dictionaries/cif_core.dic
dictionary named 'cif_core.dic' version 2.4.1 from 2010-06-29.

Automatic conversion script
Id: cif_fix_values 1715 2011-07-08 13:25:40Z adriana 
;
_cod_original_sg_symbol_H-M P2(1)
_cod_database_code 1502214

loop_
_symmetry_equiv_pos_as_xyz
'x, y, z'
'-x, y+1/2, -z'

loop_
_atom_site_label
_atom_site_type_symbol
_atom_site_fract_x
_atom_site_fract_y
_atom_site_fract_z
_atom_site_U_iso_or_equiv
_atom_site_adp_type
_atom_site_occupancy
_atom_site_symmetry_multiplicity
_atom_site_calc_flag
_atom_site_refinement_flags
N1 N 0.3965(4) 0.1532(5) 0.7750(3) 0.0707(10) Uani 1 1 d .
O1 O 0.7342(3) 0.2262(3) 0.6608(2) 0.0680(8) Uani 1 1 d .
O2 O 0.6640(3) 0.0757(4) 0.5233(3) 0.0765(9) Uani 1 1 d .
O3 O 0.3438(3) 0.1408(3) 0.3965(2) 0.0614(7) Uani 1 1 d .
O4 O 0.3794(5) 0.3177(4) 0.2987(3) 0.1001(13) Uani 1 1 d .
O5 O 0.2639(4) 0.2404(4) 0.7826(3) 0.0845(10) Uani 1 1 d .
O6 O 0.4007(6) 0.4641(6) 0.8940(3) 0.134(2) Uani 1 1 d .
O7 O 0.2744(5) 0.5891(5) 0.7578(3) 0.1021(12) Uani 1 1 d .
C1 C 0.7954(4) 0.1529(6) 0.5834(4) 0.0751(12) Uani 1 1 d .
C2 C 0.9223(5) 0.0583(7) 0.6377(6) 0.104(2) Uani 1 1 d .
H2A H 0.8805 -0.0027 0.6818 0.156 Uiso 1 1 calc R
H2B H 1.0083 0.1074 0.6821 0.156 Uiso 1 1 calc R
H2C H 0.9596 0.0093 0.5841 0.156 Uiso 1 1 calc R
C3 C 0.8490(6) 0.2524(8) 0.5107(5) 0.103(2) Uani 1 1 d .
H3A H 0.7624 0.3097 0.4782 0.155 Uiso 1 1 calc R
H3B H 0.8847 0.2057 0.4554 0.155 Uiso 1 1 calc R
H3C H 0.9341 0.3050 0.5525 0.155 Uiso 1 1 calc R
C4 C 0.6017(4) 0.1508(5) 0.6765(3) 0.0585(9) Uani 1 1 d .
H4A H 0.6394 0.0741 0.7232 0.070 Uiso 1 1 calc R
C5 C 0.5278(4) 0.1025(4) 0.5628(3) 0.0562(9) Uani 1 1 d .
H5A H 0.4678 0.0204 0.5650 0.067 Uiso 1 1 calc R
C6 C 0.4241(4) 0.2065(4) 0.4959(3) 0.0552(9) Uani 1 1 d .
H6A H 0.4894 0.2797 0.4798 0.066 Uiso 1 1 calc R
C7 C 0.3042(4) 0.2601(5) 0.5522(3) 0.0595(10) Uani 1 1 d .
H7A H 0.2409 0.1873 0.5690 0.071 Uiso 1 1 calc R
H7B H 0.2343 0.3218 0.5049 0.071 Uiso 1 1 calc R
C8 C 0.3872(4) 0.3319(4) 0.6563(3) 0.0560(9) Uani 1 1 d .
H8A H 0.4396 0.4134 0.6408 0.067 Uiso 1 1 calc R
C9 C 0.5020(4) 0.2404(4) 0.7300(3) 0.0548(9) Uani 1 1 d .
H9A H 0.5705 0.2921 0.7880 0.066 Uiso 1 1 calc R
C10 C 0.3254(5) 0.2088(5) 0.3034(3) 0.0596(9) Uani 1 1 d .
C11 C 0.2319(4) 0.1331(5) 0.2096(3) 0.0558(9) Uani 1 1 d .
C12 C 0.1640(5) 0.0129(5) 0.2212(3) 0.0708(11) Uani 1 1 d .
H12A H 0.1778 -0.0246 0.2895 0.085 Uiso 1 1 calc R
C13 C 0.0746(7) -0.0538(7) 0.1320(4) 0.0971(17) Uani 1 1 d .
H13A H 0.0289 -0.1357 0.1405 0.117 Uiso 1 1 calc R
C14 C 0.0539(6) 0.0007(7) 0.0318(4) 0.0940(17) Uani 1 1 d .
H14A H -0.0080 -0.0428 -0.0279 0.113 Uiso 1 1 calc R
C15 C 0.1255(7) 0.1214(8) 0.0193(4) 0.0925(18) Uani 1 1 d .
H15A H 0.1134 0.1573 -0.0494 0.111 Uiso 1 1 calc R
C16 C 0.2144(6) 0.1887(6) 0.1077(3) 0.0753(12) Uani 1 1 d .
H16A H 0.2618 0.2698 0.0991 0.090 Uiso 1 1 calc R
C17 C 0.4686(7) 0.1112(9) 0.8844(4) 0.109(2) Uani 1 1 d .
H17A H 0.5566 0.0537 0.8842 0.164 Uiso 1 1 calc R
H17B H 0.3922 0.0640 0.9132 0.164 Uiso 1 1 calc R
H17C H 0.5047 0.1881 0.9282 0.164 Uiso 1 1 calc R
C18 C 0.2725(5) 0.3613(6) 0.7272(3) 0.0702(12) Uani 1 1 d .
H18A H 0.1681 0.3817 0.6809 0.084 Uiso 1 1 calc R
C19 C 0.3260(5) 0.4768(6) 0.8041(4) 0.0784(14) Uani 1 1 d .
C20 C 0.3127(11) 0.7126(9) 0.8206(7) 0.133(3) Uani 1 1 d .
H20A H 0.3666 0.6894 0.8939 0.160 Uiso 1 1 calc R
H20B H 0.3857 0.7643 0.7903 0.160 Uiso 1 1 calc R
C21 C 0.1950(13) 0.7855(14) 0.8235(17) 0.269(9) Uani 1 1 d .
H21A H 0.2307 0.8642 0.8651 0.404 Uiso 1 1 calc R
H21B H 0.1238 0.7370 0.8562 0.404 Uiso 1 1 calc R
H21C H 0.1414 0.8107 0.7514 0.404 Uiso 1 1 calc R

loop_
_atom_site_aniso_label
_atom_site_aniso_U_11
_atom_site_aniso_U_22
_atom_site_aniso_U_33
_atom_site_aniso_U_23
_atom_site_aniso_U_13
_atom_site_aniso_U_12
N1 0.0720(18) 0.076(3) 0.0662(18) 0.011(2) 0.0213(15) -0.0028(19)
O1 0.0534(12) 0.0687(19) 0.0814(17) -0.0221(16) 0.0151(11) -0.0096(13)
O2 0.0616(14) 0.081(2) 0.0871(19) -0.0340(19) 0.0189(13) -0.0040(15)
O3 0.0799(15) 0.0536(16) 0.0482(13) 0.0001(13) 0.0109(11) -0.0146(14)
O4 0.165(3) 0.063(2) 0.0714(19) -0.0001(18) 0.026(2) -0.035(2)
O5 0.0795(17) 0.100(3) 0.083(2) -0.002(2) 0.0367(15) 0.0013(19)
O6 0.162(4) 0.131(4) 0.081(2) -0.040(3) -0.028(3) 0.041(4)
O7 0.124(3) 0.087(3) 0.083(2) -0.023(2) 0.001(2) 0.015(3)
C1 0.056(2) 0.076(3) 0.094(3) -0.022(3) 0.0202(19) -0.007(2)
C2 0.062(2) 0.103(5) 0.140(5) -0.045(4) 0.011(3) 0.006(3)
C3 0.085(3) 0.123(5) 0.112(4) -0.019(4) 0.044(3) -0.020(4)
C4 0.0512(16) 0.055(2) 0.064(2) -0.002(2) 0.0034(15) -0.0002(17)
C5 0.0535(17) 0.044(2) 0.070(2) -0.0054(19) 0.0124(15) -0.0002(16)
C6 0.0623(18) 0.051(2) 0.0491(17) -0.0020(17) 0.0076(14) -0.0087(17)
C7 0.0598(18) 0.063(3) 0.0515(18) 0.0079(19) 0.0044(14) 0.0058(18)
C8 0.0590(18) 0.053(2) 0.0541(19) 0.0007(18) 0.0095(15) 0.0036(17)
C9 0.0555(16) 0.055(2) 0.0504(17) -0.0001(18) 0.0057(13) -0.0002(17)
C10 0.074(2) 0.055(2) 0.0511(19) -0.0054(19) 0.0188(16) -0.002(2)
C11 0.0644(18) 0.054(2) 0.0491(17) -0.0076(18) 0.0144(14) 0.0036(18)
C12 0.087(3) 0.065(3) 0.055(2) -0.003(2) 0.0058(18) -0.005(2)
C13 0.108(4) 0.095(5) 0.078(3) -0.013(3) 0.002(3) -0.012(3)
C14 0.100(3) 0.108(5) 0.064(3) -0.025(3) 0.000(2) -0.001(3)
C15 0.108(3) 0.119(5) 0.048(2) 0.001(3) 0.012(2) 0.022(4)
C16 0.098(3) 0.075(3) 0.053(2) 0.004(2) 0.018(2) 0.007(3)
C17 0.122(4) 0.135(6) 0.070(3) 0.033(4) 0.022(3) -0.007(4)
C18 0.060(2) 0.088(3) 0.058(2) -0.006(2) 0.0063(16) 0.012(2)
C19 0.071(2) 0.093(4) 0.067(3) -0.027(3) 0.009(2) 0.017(3)
C20 0.155(6) 0.098(5) 0.129(5) -0.046(5) -0.002(5) 0.016(5)
C21 0.154(7) 0.168(11) 0.51(2) -0.183(16) 0.127(12) -0.024(8)

loop_
_atom_type_symbol
_atom_type_description
_atom_type_scat_dispersion_real
_atom_type_scat_dispersion_imag
_atom_type_scat_source
C C 0.0181 0.0091 'International Tables Vol C Tables 4.2.6.8 and 6.1.1.4'
H H 0.0000 0.0000 'International Tables Vol C Tables 4.2.6.8 and 6.1.1.4'
N N 0.0311 0.0180 'International Tables Vol C Tables 4.2.6.8 and 6.1.1.4'
O O 0.0492 0.0322 'International Tables Vol C Tables 4.2.6.8 and 6.1.1.4'

loop_
_geom_angle_atom_site_label_1
_geom_angle_atom_site_label_2
_geom_angle_atom_site_label_3
_geom_angle
C17 N1 O5 105.9(4)
C17 N1 C9 112.3(4)
O5 N1 C9 104.3(3)
C4 O1 C1 105.8(3)
C5 O2 C1 109.5(3)
C10 O3 C6 118.2(3)
C18 O5 N1 109.8(3)
C19 O7 C20 118.3(5)
O1 C1 O2 105.2(3)
O1 C1 C2 111.2(4)
O2 C1 C2 108.1(5)
O1 C1 C3 107.9(5)
O2 C1 C3 110.6(4)
C2 C1 C3 113.6(4)
O1 C4 C5 101.8(3)
O1 C4 C9 108.5(4)
C5 C4 C9 117.4(3)
O2 C5 C6 111.6(3)
O2 C5 C4 101.6(3)
C6 C5 C4 112.4(3)
O3 C6 C7 109.6(3)
O3 C6 C5 106.2(3)
C7 C6 C5 111.6(3)
C6 C7 C8 110.2(3)
C9 C8 C18 100.3(3)
C9 C8 C7 111.1(3)
C18 C8 C7 111.4(3)
N1 C9 C8 102.7(3)
N1 C9 C4 107.5(4)
C8 C9 C4 116.4(3)
O4 C10 O3 122.8(4)
O4 C10 C11 124.9(4)
O3 C10 C11 112.3(3)
C12 C11 C16 120.1(4)
C12 C11 C10 122.1(4)
C16 C11 C10 117.8(4)
C11 C12 C13 120.6(5)
C14 C13 C12 119.9(6)
C13 C14 C15 119.8(5)
C16 C15 C14 120.7(5)
C15 C16 C11 118.9(5)
O5 C18 C19 112.0(4)
O5 C18 C8 104.5(4)
C19 C18 C8 112.8(4)
O6 C19 O7 125.7(6)
O6 C19 C18 123.9(6)
O7 C19 C18 110.4(4)
C21 C20 O7 115.1(8)

loop_
_geom_bond_atom_site_label_1
_geom_bond_atom_site_label_2
_geom_bond_distance
N1 C17 1.450(6)
N1 O5 1.471(5)
N1 C9 1.481(5)
O1 C4 1.435(5)
O1 C1 1.434(5)
O2 C5 1.424(4)
O2 C1 1.441(5)
O3 C10 1.346(5)
O3 C6 1.452(4)
O4 C10 1.197(6)
O5 C18 1.415(7)
O6 C19 1.183(6)
O7 C19 1.300(7)
O7 C20 1.470(9)
C1 C2 1.496(8)
C1 C3 1.511(9)
C4 C5 1.519(5)
C4 C9 1.521(6)
C5 C6 1.504(6)
C6 C7 1.503(5)
C7 C8 1.532(5)
C8 C9 1.509(5)
C8 C18 1.530(5)
C10 C11 1.484(6)
C11 C12 1.367(7)
C11 C16 1.391(6)
C12 C13 1.388(7)
C13 C14 1.362(9)
C14 C15 1.389(10)
C15 C16 1.382(7)
C18 C19 1.518(7)
C20 C21 1.268(12)
